data_4307264
loop_
_publ_author_name
'Li-Na Zhu'
'Na Xu'
'Wei Zhang'
'Dai-Zheng Liao'
'Kazuyoshi Yoshimura'
'Ko Mibu'
'Zong-Hui Jiang'
'Shi-Ping Yan'
'Peng Cheng'

_publ_section_title
;
Heteronuclear Complexes of Macrocyclic Oxamide with Co-ligands:
Syntheses, Crystal Structures, and Magnetic Properties
;
_journal_name_full 'Inorganic Chemistry'
_journal_page_first 1297
_journal_page_last 1304
_journal_paper_doi 10.1021/ic061792m
_journal_volume 46
_journal_year 2007
_chemical_formula_sum 'C24 H22 Cu Fe N10 O6'
_chemical_formula_weight 665.91
_chemical_name_systematic
; 
 ? 
;
_space_group_IT_number 2
_symmetry_cell_setting triclinic
_symmetry_space_group_name_Hall '-P 1'
_symmetry_space_group_name_H-M 'P -1'
_atom_sites_solution_hydrogens geom
_atom_sites_solution_primary direct
_atom_sites_solution_secondary difmap
_audit_creation_method SHELXL-97
_cell_angle_alpha 101.378(6)
_cell_angle_beta 106.967(6)
_cell_angle_gamma 116.291(4)
_cell_formula_units_Z 2
_cell_length_a 10.763(4)
_cell_length_b 11.936(4)
_cell_length_c 12.510(7)
_cell_measurement_reflns_used 2052
_cell_measurement_temperature 293(2)
_cell_measurement_theta_max 25.82
_cell_measurement_theta_min 2.34
_cell_volume 1274.3(10)
_computing_cell_refinement 'Bruker APEX II'
_computing_data_collection 'Bruker APEX II'
_computing_data_reduction 'Bruker SAINT'
_computing_molecular_graphics 'Bruker SHELXTL'
_computing_publication_material 'Bruker SHELXTL'
_computing_structure_refinement 'SHELXL-97 (Sheldrick, 1997)'
_computing_structure_solution 'SHELXS-97 (Sheldrick, 1990)'
_diffrn_ambient_temperature 293(2)
_diffrn_measured_fraction_theta_full 0.979
_diffrn_measured_fraction_theta_max 0.979
_diffrn_measurement_device_type 'APEX II CCD area detector'
_diffrn_measurement_method 'phi and omega scans'
_diffrn_radiation_monochromator graphite
_diffrn_radiation_source 'fine-focus sealed tube'
_diffrn_radiation_type MoK\a
_diffrn_radiation_wavelength 0.71073
_diffrn_reflns_av_R_equivalents 0.0183
_diffrn_reflns_av_sigmaI/netI 0.0398
_diffrn_reflns_limit_h_max 12
_diffrn_reflns_limit_h_min -12
_diffrn_reflns_limit_k_max 14
_diffrn_reflns_limit_k_min -13
_diffrn_reflns_limit_l_max 14
_diffrn_reflns_limit_l_min -11
_diffrn_reflns_number 6785
_diffrn_reflns_theta_full 25.03
_diffrn_reflns_theta_max 25.03
_diffrn_reflns_theta_min 1.84
_exptl_absorpt_coefficient_mu 1.467
_exptl_absorpt_correction_T_max 1.000000
_exptl_absorpt_correction_T_min 0.128136
_exptl_absorpt_correction_type multi-scan
_exptl_absorpt_process_details SADABS
_exptl_crystal_colour RED
_exptl_crystal_density_diffrn 1.735
_exptl_crystal_density_meas ?
_exptl_crystal_density_method 'not measured'
_exptl_crystal_description PRISM
_exptl_crystal_F_000 678
_exptl_crystal_size_max 0.44
_exptl_crystal_size_mid 0.12
_exptl_crystal_size_min 0.08
_refine_diff_density_max 0.821
_refine_diff_density_min -0.771
_refine_diff_density_rms 0.080
_refine_ls_extinction_method none
_refine_ls_goodness_of_fit_ref 1.071
_refine_ls_hydrogen_treatment constr
_refine_ls_matrix_type full
_refine_ls_number_parameters 381
_refine_ls_number_reflns 4420
_refine_ls_number_restraints 0
_refine_ls_restrained_S_all 1.071
_refine_ls_R_factor_all 0.0583
_refine_ls_R_factor_gt 0.0407
_refine_ls_shift/su_max 0.001
_refine_ls_shift/su_mean 0.000
_refine_ls_structure_factor_coef Fsqd
_refine_ls_weighting_details 'calc w=1/[\s^2^(Fo^2^)+(0.0623P)^2^+1.3883P] where P=(Fo^2^+2Fc^2^)/3'
_refine_ls_weighting_scheme calc
_refine_ls_wR_factor_gt 0.1137
_refine_ls_wR_factor_ref 0.1210
_reflns_number_gt 3336
_reflns_number_total 4420
_reflns_threshold_expression >2sigma(I)
_cod_data_source_file ic061792msi20060921_033716.cif
_cod_data_source_block 50316c
_cod_depositor_comments
;
The following automatic conversions were performed:
'_symmetry_cell_setting' value 'Triclinic' changed to 'triclinic'
according to '/home/saulius/struct/CIF-dictionaries/cif_core.dic'
dictionary named 'cif_core.dic' version 2.4.1 from
2010-06-29.

'_exptl_absorpt_correction_type' value 'MULTI-SCAN' changed
to 'multi-scan' according to
'/home/saulius/struct/CIF-dictionaries/cif_core.dic' dictionary named
'cif_core.dic' version 2.4.1 from 2010-06-29.

Automatic conversion script
Id: cif_fix_enum 1527 2010-12-29 10:47:43Z saulius 

The following automatic conversions were performed:

'_exptl_crystal_density_meas' value 'NONE' was changed to '?' - the
value is perceived as not measured.

Automatic conversion script
Id: cif_fix_values 3008 2015-01-20 13:52:24Z robertas 
;
_cod_original_cell_volume 1274.4(10)
_cod_database_code 4307264

loop_
_symmetry_equiv_pos_as_xyz
'x, y, z'
'-x, -y, -z'

loop_
_atom_site_label
_atom_site_type_symbol
_atom_site_fract_x
_atom_site_fract_y
_atom_site_fract_z
_atom_site_U_iso_or_equiv
_atom_site_adp_type
_atom_site_occupancy
_atom_site_symmetry_multiplicity
_atom_site_calc_flag
_atom_site_refinement_flags
_atom_site_disorder_assembly
_atom_site_disorder_group
Cu1 Cu 0.22713(6) 0.97019(5) 0.33258(4) 0.02948(16) Uani 1 1 d . . .
Fe1 Fe 0.28798(6) 1.04734(5) 0.77627(4) 0.02503(17) Uani 1 1 d . . .
O1 O 0.1906(4) 0.6124(3) 0.0508(3) 0.0466(8) Uani 1 1 d . . .
O2 O 0.4464(4) 0.7479(3) 0.1179(3) 0.0474(8) Uani 1 1 d . . .
O3 O 0.1272(4) 1.2353(4) 0.0755(3) 0.0526(9) Uani 1 1 d . . .
O4 O 0.3737(3) 1.3366(3) 0.2055(3) 0.0412(7) Uani 1 1 d . . .
O5 O 0.2387(4) 1.1183(3) 0.6502(2) 0.0404(7) Uani 1 1 d . . .
O6 O 0.3396(3) 0.9600(3) 0.6599(2) 0.0375(7) Uani 1 1 d . . .
N1 N 0.2917(4) 0.9039(3) 0.4568(3) 0.0286(7) Uani 1 1 d . . .
N2 N 0.2764(4) 0.8765(3) 0.2220(3) 0.0293(7) Uani 1 1 d . . .
N3 N 0.2223(4) 1.0738(3) 0.2295(3) 0.0314(8) Uani 1 1 d . . .
N4 N 0.2030(4) 1.0827(3) 0.4509(3) 0.0284(7) Uani 1 1 d . . .
N5 N 0.3246(6) 0.9556(5) 0.8811(4) 0.0635(13) Uani 1 1 d . . .
N6 N 0.3392(5) 0.8632(5) 0.8472(4) 0.0501(10) Uani 1 1 d . . .
N7 N 0.3536(6) 0.7741(5) 0.8194(5) 0.0697(14) Uani 1 1 d . . .
N8 N 0.2015(5) 1.1203(5) 0.8640(3) 0.0501(10) Uani 1 1 d . . .
N9 N 0.1203(4) 1.1578(4) 0.8190(3) 0.0374(9) Uani 1 1 d . . .
N10 N 0.0419(4) 1.1957(4) 0.7801(3) 0.0433(9) Uani 1 1 d . . .
C1 C 0.2407(4) 1.0648(4) 0.5534(3) 0.0289(9) Uani 1 1 d . . .
C2 C 0.2959(4) 0.9683(4) 0.5588(3) 0.0289(9) Uani 1 1 d . . .
C3 C 0.3348(4) 0.8083(4) 0.4470(3) 0.0290(9) Uani 1 1 d . . .
C4 C 0.3597(5) 0.7557(4) 0.5364(4) 0.0402(11) Uani 1 1 d . . .
H4 H 0.3472 0.7849 0.6049 0.048 Uiso 1 1 calc R . .
C5 C 0.4019(6) 0.6622(5) 0.5261(4) 0.0455(12) Uani 1 1 d . . .
H5 H 0.4163 0.6287 0.5868 0.055 Uiso 1 1 calc R . .
C6 C 0.4230(6) 0.6178(5) 0.4261(4) 0.0439(11) Uani 1 1 d . . .
H6 H 0.4552 0.5571 0.4201 0.053 Uiso 1 1 calc R . .
C7 C 0.3958(5) 0.6645(4) 0.3366(4) 0.0381(10) Uani 1 1 d . . .
H7 H 0.4074 0.6323 0.2685 0.046 Uiso 1 1 calc R . .
C8 C 0.3513(5) 0.7583(4) 0.3416(3) 0.0295(9) Uani 1 1 d . . .
C9 C 0.3183(4) 0.7931(4) 0.2347(3) 0.0295(9) Uani 1 1 d . . .
C10 C 0.3299(5) 0.7168(4) 0.1284(4) 0.0345(10) Uani 1 1 d . . .
C11 C 0.1743(7) 0.5245(6) -0.0583(4) 0.0691(17) Uani 1 1 d . . .
H11A H 0.2731 0.5602 -0.0613 0.083 Uiso 1 1 calc R . .
H11B H 0.1405 0.4351 -0.0565 0.083 Uiso 1 1 calc R . .
C12 C 0.0636(6) 0.5148(6) -0.1656(4) 0.0631(15) Uani 1 1 d . . .
H12A H -0.0309 0.4887 -0.1586 0.095 Uiso 1 1 calc R . .
H12B H 0.0451 0.4484 -0.2357 0.095 Uiso 1 1 calc R . .
H12C H 0.1037 0.6009 -0.1732 0.095 Uiso 1 1 calc R . .
C13 C 0.2409(5) 0.9000(4) 0.1088(4) 0.0374(10) Uani 1 1 d . . .
H13A H 0.1331 0.8368 0.0541 0.045 Uiso 1 1 calc R . .
H13B H 0.3017 0.8867 0.0697 0.045 Uiso 1 1 calc R . .
C14 C 0.2774(5) 1.0431(4) 0.1384(4) 0.0397(10) Uani 1 1 d . . .
H14A H 0.3873 1.1056 0.1702 0.048 Uiso 1 1 calc R . .
H14B H 0.2271 1.0529 0.0658 0.048 Uiso 1 1 calc R . .
C15 C 0.1966(5) 1.1690(4) 0.2435(4) 0.0319(9) Uani 1 1 d . . .
C16 C 0.2249(5) 1.2504(4) 0.1633(4) 0.0348(10) Uani 1 1 d . . .
C17 C 0.4267(6) 1.4093(5) 0.1303(4) 0.0524(13) Uani 1 1 d . . .
H17A H 0.3668 1.4482 0.1043 0.063 Uiso 1 1 calc R . .
H17B H 0.4150 1.3479 0.0592 0.063 Uiso 1 1 calc R . .
C18 C 0.5919(6) 1.5181(5) 0.2051(5) 0.0613(15) Uani 1 1 d . . .
H18A H 0.6016 1.5806 0.2732 0.092 Uiso 1 1 calc R . .
H18B H 0.6309 1.5650 0.1571 0.092 Uiso 1 1 calc R . .
H18C H 0.6494 1.4788 0.2330 0.092 Uiso 1 1 calc R . .
C19 C 0.1438(5) 1.2079(4) 0.3316(3) 0.0305(9) Uani 1 1 d . . .
C20 C 0.0865(5) 1.2914(4) 0.3154(4) 0.0415(11) Uani 1 1 d . . .
H20 H 0.0851 1.3191 0.2508 0.050 Uiso 1 1 calc R . .
C21 C 0.0325(6) 1.3338(5) 0.3909(4) 0.0479(12) Uani 1 1 d . . .
H21 H -0.0050 1.3890 0.3775 0.057 Uiso 1 1 calc R . .
C22 C 0.0345(5) 1.2933(5) 0.4873(4) 0.0424(11) Uani 1 1 d . . .
H22 H -0.0025 1.3209 0.5388 0.051 Uiso 1 1 calc R . .
C23 C 0.0912(5) 1.2119(4) 0.5072(4) 0.0365(10) Uani 1 1 d . . .
H23 H 0.0923 1.1863 0.5729 0.044 Uiso 1 1 calc R . .
C24 C 0.1469(4) 1.1667(4) 0.4317(3) 0.0278(8) Uani 1 1 d . . .

loop_
_atom_site_aniso_label
_atom_site_aniso_U_11
_atom_site_aniso_U_22
_atom_site_aniso_U_33
_atom_site_aniso_U_23
_atom_site_aniso_U_13
_atom_site_aniso_U_12
Cu1 0.0389(3) 0.0330(3) 0.0252(3) 0.0132(2) 0.0170(2) 0.0228(2)
Fe1 0.0364(3) 0.0343(3) 0.0155(3) 0.0104(2) 0.0146(2) 0.0248(3)
O1 0.0461(19) 0.0436(18) 0.0359(17) -0.0009(14) 0.0117(15) 0.0235(16)
O2 0.0445(19) 0.057(2) 0.0476(19) 0.0143(16) 0.0286(16) 0.0293(17)
O3 0.051(2) 0.079(2) 0.0420(19) 0.0333(18) 0.0200(16) 0.0409(19)
O4 0.0449(19) 0.0406(17) 0.0391(17) 0.0243(14) 0.0185(14) 0.0195(15)
O5 0.061(2) 0.0489(18) 0.0289(15) 0.0164(14) 0.0234(14) 0.0397(17)
O6 0.0528(19) 0.0478(17) 0.0284(15) 0.0177(13) 0.0202(14) 0.0364(16)
N1 0.0345(19) 0.0310(18) 0.0277(17) 0.0101(14) 0.0183(15) 0.0206(16)
N2 0.0329(19) 0.0338(18) 0.0251(17) 0.0114(14) 0.0142(14) 0.0195(16)
N3 0.0366(19) 0.0346(19) 0.0300(18) 0.0142(15) 0.0185(15) 0.0210(16)
N4 0.0329(18) 0.0297(17) 0.0268(17) 0.0116(14) 0.0147(15) 0.0184(15)
N5 0.106(4) 0.084(3) 0.048(3) 0.042(2) 0.049(3) 0.071(3)
N6 0.061(3) 0.058(3) 0.052(3) 0.032(2) 0.036(2) 0.035(2)
N7 0.085(4) 0.062(3) 0.095(4) 0.046(3) 0.053(3) 0.049(3)
N8 0.056(3) 0.075(3) 0.033(2) 0.019(2) 0.0226(19) 0.044(2)
N9 0.037(2) 0.039(2) 0.0287(19) 0.0044(16) 0.0158(16) 0.0162(19)
N10 0.040(2) 0.044(2) 0.048(2) 0.0153(19) 0.0197(18) 0.025(2)
C1 0.032(2) 0.027(2) 0.026(2) 0.0081(17) 0.0160(17) 0.0136(18)
C2 0.032(2) 0.030(2) 0.028(2) 0.0114(17) 0.0146(17) 0.0178(18)
C3 0.030(2) 0.029(2) 0.024(2) 0.0072(17) 0.0107(17) 0.0150(18)
C4 0.060(3) 0.045(3) 0.031(2) 0.017(2) 0.023(2) 0.035(2)
C5 0.063(3) 0.050(3) 0.037(3) 0.021(2) 0.023(2) 0.038(3)
C6 0.058(3) 0.044(3) 0.040(3) 0.016(2) 0.020(2) 0.036(2)
C7 0.053(3) 0.041(2) 0.031(2) 0.0114(19) 0.019(2) 0.033(2)
C8 0.034(2) 0.029(2) 0.028(2) 0.0096(17) 0.0145(17) 0.0178(18)
C9 0.027(2) 0.030(2) 0.029(2) 0.0066(17) 0.0130(17) 0.0145(18)
C10 0.044(3) 0.040(2) 0.030(2) 0.0146(19) 0.017(2) 0.029(2)
C11 0.085(4) 0.074(4) 0.036(3) -0.006(3) 0.012(3) 0.053(3)
C12 0.058(3) 0.072(4) 0.038(3) 0.017(3) 0.015(3) 0.025(3)
C13 0.053(3) 0.047(3) 0.027(2) 0.0148(19) 0.021(2) 0.035(2)
C14 0.055(3) 0.045(3) 0.035(2) 0.021(2) 0.028(2) 0.032(2)
C15 0.033(2) 0.034(2) 0.029(2) 0.0120(18) 0.0112(18) 0.0188(19)
C16 0.045(3) 0.036(2) 0.031(2) 0.0146(18) 0.018(2) 0.026(2)
C17 0.073(4) 0.043(3) 0.044(3) 0.025(2) 0.032(3) 0.025(3)
C18 0.065(4) 0.045(3) 0.080(4) 0.024(3) 0.046(3) 0.025(3)
C19 0.031(2) 0.030(2) 0.031(2) 0.0108(17) 0.0145(18) 0.0166(18)
C20 0.055(3) 0.044(3) 0.043(3) 0.024(2) 0.025(2) 0.034(2)
C21 0.063(3) 0.054(3) 0.055(3) 0.028(2) 0.032(3) 0.045(3)
C22 0.047(3) 0.046(3) 0.049(3) 0.017(2) 0.027(2) 0.032(2)
C23 0.042(3) 0.036(2) 0.036(2) 0.0150(19) 0.019(2) 0.023(2)
C24 0.025(2) 0.027(2) 0.029(2) 0.0076(16) 0.0117(17) 0.0130(17)

loop_
_atom_type_symbol
_atom_type_description
_atom_type_scat_dispersion_real
_atom_type_scat_dispersion_imag
_atom_type_scat_source
C C 0.0033 0.0016 'International Tables Vol C Tables 4.2.6.8 and 6.1.1.4'
H H 0.0000 0.0000 'International Tables Vol C Tables 4.2.6.8 and 6.1.1.4'
N N 0.0061 0.0033 'International Tables Vol C Tables 4.2.6.8 and 6.1.1.4'
O O 0.0106 0.0060 'International Tables Vol C Tables 4.2.6.8 and 6.1.1.4'
Cu Cu 0.3201 1.2651 'International Tables Vol C Tables 4.2.6.8 and 6.1.1.4'
Fe Fe 0.3463 0.8444 'International Tables Vol C Tables 4.2.6.8 and 6.1.1.4'

loop_
_geom_angle_atom_site_label_1
_geom_angle_atom_site_label_2
_geom_angle_atom_site_label_3
_geom_angle
_geom_angle_site_symmetry_1
_geom_angle_site_symmetry_3
_geom_angle_publ_flag
N2 Cu1 N4 173.10(14) . . ?
N2 Cu1 N3 85.65(14) . . ?
N4 Cu1 N3 92.38(14) . . ?
N2 Cu1 N1 92.97(14) . . ?
N4 Cu1 N1 87.16(13) . . ?
N3 Cu1 N1 164.43(14) . . ?
N2 Cu1 N10 91.75(14) . 2_576 ?
N4 Cu1 N10 94.95(14) . 2_576 ?
N3 Cu1 N10 92.58(14) . 2_576 ?
N1 Cu1 N10 102.97(14) . 2_576 ?
N5 Fe1 N8 93.71(19) . . ?
N5 Fe1 O6 92.80(16) . . ?
N8 Fe1 O6 169.15(14) . . ?
N5 Fe1 O5 172.19(17) . . ?
N8 Fe1 O5 91.76(15) . . ?
O6 Fe1 O5 80.97(12) . . ?
C10 O1 C11 118.3(4) . . ?
C16 O4 C17 117.3(3) . . ?
C1 O5 Fe1 114.3(3) . . ?
C2 O6 Fe1 114.0(3) . . ?
C2 N1 C3 122.8(3) . . ?
C2 N1 Cu1 109.4(3) . . ?
C3 N1 Cu1 127.8(2) . . ?
C9 N2 C13 121.5(3) . . ?
C9 N2 Cu1 127.4(3) . . ?
C13 N2 Cu1 110.8(3) . . ?
C15 N3 C14 121.0(3) . . ?
C15 N3 Cu1 127.3(3) . . ?
C14 N3 Cu1 111.0(3) . . ?
C1 N4 C24 123.2(3) . . ?
C1 N4 Cu1 110.1(3) . . ?
C24 N4 Cu1 126.6(3) . . ?
N6 N5 Fe1 120.4(3) . . ?
N7 N6 N5 177.1(5) . . ?
N9 N8 Fe1 122.0(3) . . ?
N10 N9 N8 177.2(4) . . ?
N9 N10 Cu1 116.9(3) . 2_576 ?
O5 C1 N4 129.0(4) . . ?
O5 C1 C2 114.2(3) . . ?
N4 C1 C2 116.8(3) . . ?
O6 C2 N1 128.7(4) . . ?
O6 C2 C1 115.0(3) . . ?
N1 C2 C1 116.3(3) . . ?
C4 C3 N1 122.6(4) . . ?
C4 C3 C8 117.2(4) . . ?
N1 C3 C8 120.2(3) . . ?
C5 C4 C3 122.2(4) . . ?
C5 C4 H4 118.9 . . ?
C3 C4 H4 118.9 . . ?
C4 C5 C6 120.3(4) . . ?
C4 C5 H5 119.8 . . ?
C6 C5 H5 119.8 . . ?
C7 C6 C5 118.7(4) . . ?
C7 C6 H6 120.7 . . ?
C5 C6 H6 120.7 . . ?
C6 C7 C8 123.5(4) . . ?
C6 C7 H7 118.3 . . ?
C8 C7 H7 118.3 . . ?
C7 C8 C3 118.0(4) . . ?
C7 C8 C9 116.8(4) . . ?
C3 C8 C9 125.1(4) . . ?
N2 C9 C8 126.1(4) . . ?
N2 C9 C10 118.3(3) . . ?
C8 C9 C10 115.5(3) . . ?
O2 C10 O1 126.3(4) . . ?
O2 C10 C9 124.8(4) . . ?
O1 C10 C9 108.8(4) . . ?
C12 C11 O1 110.6(5) . . ?
C12 C11 H11A 109.5 . . ?
O1 C11 H11A 109.5 . . ?
C12 C11 H11B 109.5 . . ?
O1 C11 H11B 109.5 . . ?
H11A C11 H11B 108.1 . . ?
C11 C12 H12A 109.5 . . ?
C11 C12 H12B 109.5 . . ?
H12A C12 H12B 109.5 . . ?
C11 C12 H12C 109.5 . . ?
H12A C12 H12C 109.5 . . ?
H12B C12 H12C 109.5 . . ?
N2 C13 C14 108.5(3) . . ?
N2 C13 H13A 110.0 . . ?
C14 C13 H13A 110.0 . . ?
N2 C13 H13B 110.0 . . ?
C14 C13 H13B 110.0 . . ?
H13A C13 H13B 108.4 . . ?
N3 C14 C13 108.7(3) . . ?
N3 C14 H14A 109.9 . . ?
C13 C14 H14A 109.9 . . ?
N3 C14 H14B 109.9 . . ?
C13 C14 H14B 109.9 . . ?
H14A C14 H14B 108.3 . . ?
N3 C15 C19 125.1(4) . . ?
N3 C15 C16 117.6(4) . . ?
C19 C15 C16 117.3(4) . . ?
O3 C16 O4 126.1(4) . . ?
O3 C16 C15 124.9(4) . . ?
O4 C16 C15 108.9(3) . . ?
O4 C17 C18 107.6(4) . . ?
O4 C17 H17A 110.2 . . ?
C18 C17 H17A 110.2 . . ?
O4 C17 H17B 110.2 . . ?
C18 C17 H17B 110.2 . . ?
H17A C17 H17B 108.5 . . ?
C17 C18 H18A 109.5 . . ?
C17 C18 H18B 109.5 . . ?
H18A C18 H18B 109.5 . . ?
C17 C18 H18C 109.5 . . ?
H18A C18 H18C 109.5 . . ?
H18B C18 H18C 109.5 . . ?
C20 C19 C24 118.4(4) . . ?
C20 C19 C15 117.0(4) . . ?
C24 C19 C15 124.6(4) . . ?
C21 C20 C19 122.6(4) . . ?
C21 C20 H20 118.7 . . ?
C19 C20 H20 118.7 . . ?
C20 C21 C22 119.0(4) . . ?
C20 C21 H21 120.5 . . ?
C22 C21 H21 120.5 . . ?
C23 C22 C21 120.3(4) . . ?
C23 C22 H22 119.9 . . ?
C21 C22 H22 119.9 . . ?
C22 C23 C24 122.1(4) . . ?
C22 C23 H23 119.0 . . ?
C24 C23 H23 119.0 . . ?
C23 C24 N4 122.2(3) . . ?
C23 C24 C19 117.6(4) . . ?
N4 C24 C19 120.1(3) . . ?

loop_
_geom_bond_atom_site_label_1
_geom_bond_atom_site_label_2
_geom_bond_distance
_geom_bond_site_symmetry_2
_geom_bond_publ_flag
Cu1 N2 1.946(3) . ?
Cu1 N4 1.952(3) . ?
Cu1 N3 1.960(3) . ?
Cu1 N1 1.966(3) . ?
Cu1 N10 2.394(4) 2_576 ?
Fe1 N5 1.929(4) . ?
Fe1 N8 1.941(4) . ?
Fe1 O6 1.975(3) . ?
Fe1 O5 1.980(3) . ?
O1 C10 1.327(5) . ?
O1 C11 1.459(5) . ?
O2 C10 1.196(5) . ?
O3 C16 1.193(5) . ?
O4 C16 1.317(5) . ?
O4 C17 1.469(5) . ?
O5 C1 1.264(5) . ?
O6 C2 1.255(5) . ?
N1 C2 1.330(5) . ?
N1 C3 1.406(5) . ?
N2 C9 1.280(5) . ?
N2 C13 1.472(5) . ?
N3 C15 1.276(5) . ?
N3 C14 1.485(5) . ?
N4 C1 1.316(5) . ?
N4 C24 1.406(5) . ?
N5 N6 1.195(6) . ?
N6 N7 1.144(6) . ?
N8 N9 1.200(5) . ?
N9 N10 1.157(5) . ?
N10 Cu1 2.394(4) 2_576 ?
C1 C2 1.517(6) . ?
C3 C4 1.403(6) . ?
C3 C8 1.430(5) . ?
C4 C5 1.377(6) . ?
C4 H4 0.9300 . ?
C5 C6 1.381(6) . ?
C5 H5 0.9300 . ?
C6 C7 1.360(6) . ?
C6 H6 0.9300 . ?
C7 C8 1.396(6) . ?
C7 H7 0.9300 . ?
C8 C9 1.470(5) . ?
C9 C10 1.527(6) . ?
C11 C12 1.455(7) . ?
C11 H11A 0.9700 . ?
C11 H11B 0.9700 . ?
C12 H12A 0.9600 . ?
C12 H12B 0.9600 . ?
C12 H12C 0.9600 . ?
C13 C14 1.510(6) . ?
C13 H13A 0.9700 . ?
C13 H13B 0.9700 . ?
C14 H14A 0.9700 . ?
C14 H14B 0.9700 . ?
C15 C19 1.467(6) . ?
C15 C16 1.531(5) . ?
C17 C18 1.492(7) . ?
C17 H17A 0.9700 . ?
C17 H17B 0.9700 . ?
C18 H18A 0.9600 . ?
C18 H18B 0.9600 . ?
C18 H18C 0.9600 . ?
C19 C20 1.402(6) . ?
C19 C24 1.430(5) . ?
C20 C21 1.371(6) . ?
C20 H20 0.9300 . ?
C21 C22 1.383(6) . ?
C21 H21 0.9300 . ?
C22 C23 1.382(6) . ?
C22 H22 0.9300 . ?
C23 C24 1.400(6) . ?
C23 H23 0.9300 . ?

loop_
_geom_torsion_atom_site_label_1
_geom_torsion_atom_site_label_2
_geom_torsion_atom_site_label_3
_geom_torsion_atom_site_label_4
_geom_torsion
_geom_torsion_site_symmetry_1
_geom_torsion_site_symmetry_2
_geom_torsion_site_symmetry_3
_geom_torsion_site_symmetry_4
_geom_torsion_publ_flag
N5 Fe1 O5 C1 -28.3(14) . . . . ?
N8 Fe1 O5 C1 -162.8(3) . . . . ?
O6 Fe1 O5 C1 9.1(3) . . . . ?
N5 Fe1 O6 C2 164.0(3) . . . . ?
N8 Fe1 O6 C2 37.2(9) . . . . ?
O5 Fe1 O6 C2 -11.2(3) . . . . ?
N2 Cu1 N1 C2 170.1(3) . . . . ?
N4 Cu1 N1 C2 -3.0(3) . . . . ?
N3 Cu1 N1 C2 85.6(6) . . . . ?
N10 Cu1 N1 C2 -97.4(3) 2_576 . . . ?
N2 Cu1 N1 C3 -7.3(3) . . . . ?
N4 Cu1 N1 C3 179.6(3) . . . . ?
N3 Cu1 N1 C3 -91.7(6) . . . . ?
N10 Cu1 N1 C3 85.2(3) 2_576 . . . ?
N4 Cu1 N2 C9 97.3(11) . . . . ?
N3 Cu1 N2 C9 170.9(4) . . . . ?
N1 Cu1 N2 C9 6.5(4) . . . . ?
N10 Cu1 N2 C9 -96.6(3) 2_576 . . . ?
N4 Cu1 N2 C13 -89.8(11) . . . . ?
N3 Cu1 N2 C13 -16.2(3) . . . . ?
N1 Cu1 N2 C13 179.4(3) . . . . ?
N10 Cu1 N2 C13 76.3(3) 2_576 . . . ?
N2 Cu1 N3 C15 -178.9(4) . . . . ?
N4 Cu1 N3 C15 -5.6(4) . . . . ?
N1 Cu1 N3 C15 -93.5(6) . . . . ?
N10 Cu1 N3 C15 89.5(4) 2_576 . . . ?
N2 Cu1 N3 C14 -7.9(3) . . . . ?
N4 Cu1 N3 C14 165.5(3) . . . . ?
N1 Cu1 N3 C14 77.6(6) . . . . ?
N10 Cu1 N3 C14 -99.4(3) 2_576 . . . ?
N2 Cu1 N4 C1 -90.4(11) . . . . ?
N3 Cu1 N4 C1 -163.6(3) . . . . ?
N1 Cu1 N4 C1 0.8(3) . . . . ?
N10 Cu1 N4 C1 103.6(3) 2_576 . . . ?
N2 Cu1 N4 C24 92.5(11) . . . . ?
N3 Cu1 N4 C24 19.3(3) . . . . ?
N1 Cu1 N4 C24 -176.3(3) . . . . ?
N10 Cu1 N4 C24 -73.5(3) 2_576 . . . ?
N8 Fe1 N5 N6 159.0(5) . . . . ?
O6 Fe1 N5 N6 -12.3(5) . . . . ?
O5 Fe1 N5 N6 24.7(16) . . . . ?
Fe1 N5 N6 N7 -177(100) . . . . ?
N5 Fe1 N8 N9 -159.4(4) . . . . ?
O6 Fe1 N8 N9 -32.6(11) . . . . ?
O5 Fe1 N8 N9 15.0(4) . . . . ?
Fe1 N8 N9 N10 -176(9) . . . . ?
N8 N9 N10 Cu1 -98(10) . . . 2_576 ?
Fe1 O5 C1 N4 174.7(3) . . . . ?
Fe1 O5 C1 C2 -5.9(4) . . . . ?
C24 N4 C1 O5 -2.0(7) . . . . ?
Cu1 N4 C1 O5 -179.2(4) . . . . ?
C24 N4 C1 C2 178.6(3) . . . . ?
Cu1 N4 C1 C2 1.4(4) . . . . ?
Fe1 O6 C2 N1 -168.8(3) . . . . ?
Fe1 O6 C2 C1 11.2(4) . . . . ?
C3 N1 C2 O6 2.0(6) . . . . ?
Cu1 N1 C2 O6 -175.6(4) . . . . ?
C3 N1 C2 C1 -178.0(3) . . . . ?
Cu1 N1 C2 C1 4.5(4) . . . . ?
O5 C1 C2 O6 -3.6(5) . . . . ?
N4 C1 C2 O6 175.9(3) . . . . ?
O5 C1 C2 N1 176.4(3) . . . . ?
N4 C1 C2 N1 -4.2(5) . . . . ?
C2 N1 C3 C4 11.5(6) . . . . ?
Cu1 N1 C3 C4 -171.5(3) . . . . ?
C2 N1 C3 C8 -170.1(4) . . . . ?
Cu1 N1 C3 C8 7.0(5) . . . . ?
N1 C3 C4 C5 -179.9(4) . . . . ?
C8 C3 C4 C5 1.6(6) . . . . ?
C3 C4 C5 C6 0.7(7) . . . . ?
C4 C5 C6 C7 -2.4(7) . . . . ?
C5 C6 C7 C8 1.8(7) . . . . ?
C6 C7 C8 C3 0.5(7) . . . . ?
C6 C7 C8 C9 -176.8(4) . . . . ?
C4 C3 C8 C7 -2.1(6) . . . . ?
N1 C3 C8 C7 179.4(4) . . . . ?
C4 C3 C8 C9 175.0(4) . . . . ?
N1 C3 C8 C9 -3.6(6) . . . . ?
C13 N2 C9 C8 -177.7(4) . . . . ?
Cu1 N2 C9 C8 -5.5(6) . . . . ?
C13 N2 C9 C10 -0.5(6) . . . . ?
Cu1 N2 C9 C10 171.7(3) . . . . ?
C7 C8 C9 N2 -179.9(4) . . . . ?
C3 C8 C9 N2 3.0(6) . . . . ?
C7 C8 C9 C10 2.7(5) . . . . ?
C3 C8 C9 C10 -174.4(4) . . . . ?
C11 O1 C10 O2 0.6(7) . . . . ?
C11 O1 C10 C9 -179.9(4) . . . . ?
N2 C9 C10 O2 98.4(5) . . . . ?
C8 C9 C10 O2 -84.0(5) . . . . ?
N2 C9 C10 O1 -81.1(4) . . . . ?
C8 C9 C10 O1 96.4(4) . . . . ?
C10 O1 C11 C12 -124.4(5) . . . . ?
C9 N2 C13 C14 -150.4(4) . . . . ?
Cu1 N2 C13 C14 36.2(4) . . . . ?
C15 N3 C14 C13 -158.8(4) . . . . ?
Cu1 N3 C14 C13 29.4(4) . . . . ?
N2 C13 C14 N3 -42.3(5) . . . . ?
C14 N3 C15 C19 -179.3(4) . . . . ?
Cu1 N3 C15 C19 -9.1(6) . . . . ?
C14 N3 C15 C16 -0.2(6) . . . . ?
Cu1 N3 C15 C16 170.1(3) . . . . ?
C17 O4 C16 O3 -7.9(7) . . . . ?
C17 O4 C16 C15 170.6(4) . . . . ?
N3 C15 C16 O3 101.2(5) . . . . ?
C19 C15 C16 O3 -79.6(5) . . . . ?
N3 C15 C16 O4 -77.4(5) . . . . ?
C19 C15 C16 O4 101.9(4) . . . . ?
C16 O4 C17 C18 169.4(4) . . . . ?
N3 C15 C19 C20 -165.0(4) . . . . ?
C16 C15 C19 C20 15.8(5) . . . . ?
N3 C15 C19 C24 15.0(6) . . . . ?
C16 C15 C19 C24 -164.2(4) . . . . ?
C24 C19 C20 C21 -0.6(7) . . . . ?
C15 C19 C20 C21 179.4(4) . . . . ?
C19 C20 C21 C22 0.2(7) . . . . ?
C20 C21 C22 C23 0.4(7) . . . . ?
C21 C22 C23 C24 -0.5(7) . . . . ?
C22 C23 C24 N4 -179.3(4) . . . . ?
C22 C23 C24 C19 0.1(6) . . . . ?
C1 N4 C24 C23 -16.0(6) . . . . ?
Cu1 N4 C24 C23 160.7(3) . . . . ?
C1 N4 C24 C19 164.6(4) . . . . ?
Cu1 N4 C24 C19 -18.6(5) . . . . ?
C20 C19 C24 C23 0.4(6) . . . . ?
C15 C19 C24 C23 -179.6(4) . . . . ?
C20 C19 C24 N4 179.8(4) . . . . ?
C15 C19 C24 N4 -0.2(6) . . . . ?
